data_4303804
loop_
_publ_author_name
'T. K. Prasad'
'M. V. Rajasekharan'

_publ_contact_author_address
;School of Chemistry,
University of Hyderabad,
Hyderabad-500046,
India.
;
_publ_contact_author_email mvrsc@uohyd.ernet.in
_publ_contact_author_fax +91-40-2301-2460
_publ_contact_author_name 'Rajasekharan, M. V.'
_publ_contact_author_phone +91-40-2313-4857
_publ_section_title
;
Cerium(IV)-Lanthanide(III)-Pyridine-2,6-dicarboxylic Acid System:
Coordination Salts, Chains, and Rings
;
_journal_name_full 'Inorganic Chemistry'
_journal_page_first 11543
_journal_page_last 11550
_journal_paper_doi 10.1021/ic901066v
_journal_volume 48
_journal_year 2009
_chemical_formula_moiety 'C21 H9 Ce N3 O12, C7 H16 N O10 Sm, 7(H2 O)'
_chemical_formula_sum 'C28 H39 Ce N4 O29 Sm'
_chemical_formula_weight 1186.10
_chemical_name_systematic
;
 ?
;
_space_group_IT_number 2
_symmetry_cell_setting triclinic
_symmetry_space_group_name_Hall '-P 1'
_symmetry_space_group_name_H-M 'P -1'
_atom_sites_solution_hydrogens geom
_atom_sites_solution_primary direct
_atom_sites_solution_secondary difmap
_audit_creation_method SHELXL-97
_cell_angle_alpha 109.729(2)
_cell_angle_beta 105.663(2)
_cell_angle_gamma 99.965(2)
_cell_formula_units_Z 2
_cell_length_a 12.0666(11)
_cell_length_b 12.7901(12)
_cell_length_c 14.5882(13)
_cell_measurement_reflns_used 3607
_cell_measurement_temperature 100(2)
_cell_measurement_theta_max 24.68
_cell_measurement_theta_min 2.14
_cell_volume 1952.0(3)
_computing_cell_refinement 'Bruker SMART'
_computing_data_collection 'Bruker SMART'
_computing_data_reduction 'Bruker SAINT'
_computing_molecular_graphics 'ORTEP3 for Windows Farrugia, L. J. (1997)'
_computing_publication_material 'SHELXL-97 (Sheldrick, 1997)'
_computing_structure_refinement 'SHELXL-97 (Sheldrick, 1997)'
_computing_structure_solution 'SHELXS-97 (Sheldrick, 1997)'
_diffrn_ambient_temperature 100(2)
_diffrn_measured_fraction_theta_full 0.996
_diffrn_measured_fraction_theta_max 0.939
_diffrn_measurement_device_type 'CCD area detector'
_diffrn_measurement_method 'phi and omega scans'
_diffrn_radiation_monochromator graphite
_diffrn_radiation_source 'fine-focus sealed tube'
_diffrn_radiation_type MoK\a
_diffrn_radiation_wavelength 0.71073
_diffrn_reflns_av_R_equivalents 0.0590
_diffrn_reflns_av_sigmaI/netI 0.0825
_diffrn_reflns_limit_h_max 15
_diffrn_reflns_limit_h_min -15
_diffrn_reflns_limit_k_max 16
_diffrn_reflns_limit_k_min -16
_diffrn_reflns_limit_l_max 18
_diffrn_reflns_limit_l_min -18
_diffrn_reflns_number 22739
_diffrn_reflns_theta_full 25.00
_diffrn_reflns_theta_max 28.22
_diffrn_reflns_theta_min 1.77
_exptl_absorpt_coefficient_mu 2.753
_exptl_absorpt_correction_T_max 0.802
_exptl_absorpt_correction_T_min 0.675
_exptl_absorpt_correction_type multi-scan
_exptl_absorpt_process_details SADABS
_exptl_crystal_colour yellow
_exptl_crystal_density_diffrn 2.018
_exptl_crystal_density_method 'not measured'
_exptl_crystal_description blocks
_exptl_crystal_F_000 1174
_exptl_crystal_size_max 0.18
_exptl_crystal_size_mid 0.10
_exptl_crystal_size_min 0.08
_refine_diff_density_max 1.505
_refine_diff_density_min -1.207
_refine_diff_density_rms 0.189
_refine_ls_extinction_method none
_refine_ls_goodness_of_fit_ref 1.027
_refine_ls_hydrogen_treatment constr
_refine_ls_matrix_type full
_refine_ls_number_parameters 568
_refine_ls_number_reflns 9031
_refine_ls_number_restraints 0
_refine_ls_restrained_S_all 1.027
_refine_ls_R_factor_all 0.0772
_refine_ls_R_factor_gt 0.0489
_refine_ls_shift/su_max 0.001
_refine_ls_shift/su_mean 0.000
_refine_ls_structure_factor_coef Fsqd
_refine_ls_weighting_details 'calc w=1/[\s^2^(Fo^2^)+(0.0471P)^2^+1.0836P] where P=(Fo^2^+2Fc^2^)/3'
_refine_ls_weighting_scheme calc
_refine_ls_wR_factor_gt 0.0992
_refine_ls_wR_factor_ref 0.1091
_reflns_number_gt 6604
_reflns_number_total 9031
_reflns_threshold_expression >2sigma(I)
_cod_data_source_file ic901066v_si_002_05.cif
_cod_data_source_block 5
_cod_depositor_comments
;
The following automatic conversions were performed:
'_symmetry_cell_setting' value 'Triclinic' changed to 'triclinic'
according to '/home/saulius/struct/CIF-dictionaries/cif_core.dic'
dictionary named 'cif_core.dic' version 2.4.1 from 2010-06-29.

Automatic conversion script
Id: cif_fix_enum 1527 2010-12-29 10:47:43Z saulius 
;
_cod_database_code 4303804

loop_
_symmetry_equiv_pos_as_xyz
'x, y, z'
'-x, -y, -z'

loop_
_atom_site_label
_atom_site_type_symbol
_atom_site_fract_x
_atom_site_fract_y
_atom_site_fract_z
_atom_site_U_iso_or_equiv
_atom_site_adp_type
_atom_site_occupancy
_atom_site_symmetry_multiplicity
_atom_site_calc_flag
_atom_site_refinement_flags
_atom_site_disorder_assembly
_atom_site_disorder_group
Ce Ce 0.75728(3) 0.82947(3) 0.62305(3) 0.01101(9) Uani 1 1 d . . .
Sm Sm 0.37001(3) 0.75769(3) 0.01812(2) 0.01340(9) Uani 1 1 d . . .
C11 C 0.5055(5) 0.8591(5) 0.4772(4) 0.0112(12) Uani 1 1 d . . .
C12 C 0.3883(5) 0.8587(5) 0.4381(5) 0.0151(13) Uani 1 1 d . . .
H12 H 0.3585 0.8645 0.3733 0.018 Uiso 1 1 calc R . .
C13 C 0.3137(5) 0.8496(5) 0.4950(5) 0.0161(13) Uani 1 1 d . . .
H13 H 0.2321 0.8484 0.4689 0.019 Uiso 1 1 calc R . .
C14 C 0.3586(5) 0.8425(5) 0.5887(5) 0.0136(12) Uani 1 1 d . . .
H14 H 0.3098 0.8384 0.6294 0.016 Uiso 1 1 calc R . .
C15 C 0.4784(5) 0.8414(5) 0.6231(5) 0.0129(12) Uani 1 1 d . . .
C16 C 0.5387(5) 0.8266(5) 0.7204(5) 0.0147(13) Uani 1 1 d . . .
C17 C 0.5954(5) 0.8677(5) 0.4241(5) 0.0140(13) Uani 1 1 d . . .
C21 C 0.8556(6) 0.6556(5) 0.7377(5) 0.0236(15) Uani 1 1 d . . .
C22 C 0.8684(8) 0.5586(6) 0.7541(6) 0.041(2) Uani 1 1 d . . .
H22 H 0.9275 0.5648 0.8154 0.049 Uiso 1 1 calc R . .
C23 C 0.7934(8) 0.4508(6) 0.6794(6) 0.047(3) Uani 1 1 d . . .
H23 H 0.8001 0.3820 0.6892 0.057 Uiso 1 1 calc R . .
C24 C 0.7098(6) 0.4448(6) 0.5916(5) 0.0277(17) Uani 1 1 d . . .
H24 H 0.6569 0.3719 0.5401 0.033 Uiso 1 1 calc R . .
C25 C 0.7032(6) 0.5462(5) 0.5787(5) 0.0193(14) Uani 1 1 d . . .
C26 C 0.6209(6) 0.5518(5) 0.4844(5) 0.0176(13) Uani 1 1 d . . .
C27 C 0.9323(6) 0.7776(5) 0.8113(5) 0.0243(16) Uani 1 1 d . . .
C31 C 0.9556(5) 1.0942(5) 0.6944(4) 0.0103(12) Uani 1 1 d . . .
C32 C 1.0533(5) 1.1774(5) 0.7051(4) 0.0133(12) Uani 1 1 d . . .
H32 H 1.0622 1.2578 0.7391 0.016 Uiso 1 1 calc R . .
C33 C 1.1373(5) 1.1408(5) 0.6652(5) 0.0145(13) Uani 1 1 d . . .
H33 H 1.2058 1.1961 0.6716 0.017 Uiso 1 1 calc R . .
C34 C 1.1219(5) 1.0236(5) 0.6156(5) 0.0136(12) Uani 1 1 d . . .
H34 H 1.1797 0.9970 0.5882 0.016 Uiso 1 1 calc R . .
C35 C 1.0206(5) 0.9455(5) 0.6068(4) 0.0120(12) Uani 1 1 d . . .
C36 C 0.9915(5) 0.8150(5) 0.5514(5) 0.0127(12) Uani 1 1 d . . .
C37 C 0.8552(5) 1.1207(5) 0.7344(5) 0.0123(12) Uani 1 1 d . . .
C41 C 0.2159(5) 0.6910(5) -0.2409(5) 0.0149(13) Uani 1 1 d . . .
C42 C 0.1541(5) 0.6289(5) -0.3475(5) 0.0175(13) Uani 1 1 d . . .
H42 H 0.1194 0.6656 -0.3899 0.021 Uiso 1 1 calc R . .
C43 C 0.1449(6) 0.5097(5) -0.3901(5) 0.0219(15) Uani 1 1 d . . .
H43 H 0.1016 0.4631 -0.4620 0.026 Uiso 1 1 calc R . .
C44 C 0.1999(6) 0.4630(6) -0.3253(5) 0.0213(14) Uani 1 1 d . . .
H44 H 0.1977 0.3836 -0.3530 0.026 Uiso 1 1 calc R . .
C45 C 0.2585(5) 0.5298(5) -0.2205(5) 0.0156(13) Uani 1 1 d . . .
C46 C 0.3200(6) 0.4853(6) -0.1424(5) 0.0191(14) Uani 1 1 d . . .
C47 C 0.2352(6) 0.8179(5) -0.1830(5) 0.0167(13) Uani 1 1 d . . .
N11 N 0.5485(4) 0.8504(4) 0.5680(4) 0.0123(10) Uani 1 1 d . . .
N21 N 0.7748(4) 0.6498(4) 0.6523(4) 0.0136(11) Uani 1 1 d . . .
N31 N 0.9388(4) 0.9806(4) 0.6459(4) 0.0093(10) Uani 1 1 d . . .
N41 N 0.2658(4) 0.6425(4) -0.1784(4) 0.0138(11) Uani 1 1 d . . .
O11 O 0.7016(4) 0.8740(4) 0.4776(3) 0.0149(9) Uani 1 1 d . . .
O12 O 0.5645(4) 0.8722(4) 0.3386(3) 0.0228(10) Uani 1 1 d . . .
O13 O 0.6443(4) 0.8156(3) 0.7317(3) 0.0133(9) Uani 1 1 d . . .
O14 O 0.4856(4) 0.8277(4) 0.7823(3) 0.0161(9) Uani 1 1 d . . .
O21 O 0.9029(4) 0.8580(3) 0.7851(3) 0.0170(9) Uani 1 1 d . . .
O22 O 1.0140(5) 0.7958(4) 0.8911(4) 0.056(2) Uani 1 1 d . . .
O23 O 0.6279(4) 0.6574(3) 0.4918(3) 0.0171(9) Uani 1 1 d . . .
O24 O 0.5549(4) 0.4632(4) 0.4088(3) 0.0212(10) Uani 1 1 d . . .
O31 O 0.7759(4) 1.0308(3) 0.7203(3) 0.0126(9) Uani 1 1 d . . .
O32 O 0.8541(4) 1.2222(3) 0.7730(3) 0.0160(9) Uani 1 1 d . . .
O33 O 0.8919(4) 0.7588(3) 0.5526(3) 0.0150(9) Uani 1 1 d . . .
O34 O 1.0566(4) 0.7721(3) 0.5099(3) 0.0161(9) Uani 1 1 d . . .
O41 O 0.2934(4) 0.8634(4) -0.0899(3) 0.0192(10) Uani 1 1 d . . .
O42 O 0.1883(4) 0.8697(4) -0.2381(3) 0.0221(10) Uani 1 1 d . . .
H42A H 0.2232 0.9389 -0.2101 0.033 Uiso 1 1 d R . .
O43 O 0.3562(4) 0.5536(4) -0.0475(3) 0.0180(10) Uani 1 1 d . . .
O44 O 0.3311(4) 0.3862(4) -0.1782(3) 0.0273(11) Uani 1 1 d . . .
O51 O 0.5170(4) 0.9524(4) 0.0874(4) 0.0266(11) Uani 1 1 d . . .
H51A H 0.5684 0.9793 0.0681 0.040 Uiso 1 1 d R . .
H51B H 0.5008 1.0095 0.1161 0.040 Uiso 1 1 d R . .
O52 O 0.3013(5) 0.9134(4) 0.1139(4) 0.0326(13) Uani 1 1 d . . .
H52A H 0.2567 0.8983 0.1489 0.049 Uiso 1 1 d R . .
H52B H 0.3384 0.9799 0.1470 0.23(9) Uiso 1 1 d R . .
O53 O 0.5607(4) 0.7649(4) 0.1421(3) 0.0196(10) Uani 1 1 d . . .
H53A H 0.5751 0.8089 0.1947 0.029 Uiso 1 1 d R . .
H53B H 0.5968 0.7216 0.1331 0.029 Uiso 1 1 d R . .
O54 O 0.3305(4) 0.7120(4) 0.1591(3) 0.0294(12) Uani 1 1 d . . .
H54A H 0.3771 0.7057 0.2107 0.044 Uiso 1 1 d R . .
H54B H 0.2639 0.7167 0.1534 0.044 Uiso 1 1 d R . .
O55 O 0.5219(4) 0.7500(4) -0.0639(3) 0.0213(10) Uani 1 1 d . . .
H55A H 0.5557 0.7015 -0.0488 0.032 Uiso 1 1 d R . .
H55B H 0.5343 0.7844 -0.1011 0.032 Uiso 1 1 d R . .
O56 O 0.1532(4) 0.6741(4) -0.0252(3) 0.0192(10) Uani 1 1 d . . .
H56A H 0.1181 0.6034 -0.0747 0.029 Uiso 1 1 d R . .
H56B H 0.1295 0.7206 0.0202 0.029 Uiso 1 1 d R . .
O1W O 0.3651(5) 0.4180(4) 0.0720(4) 0.0338(13) Uani 1 1 d . . .
H1A H 0.3806 0.4493 0.1298 0.051 Uiso 1 1 d R . .
H1B H 0.3690 0.4596 0.0483 0.051 Uiso 1 1 d R . .
O2W O 0.2363(5) 0.0801(4) 0.8778(4) 0.0543(19) Uani 1 1 d . . .
H2A H 0.2313 0.0741 0.9312 0.081 Uiso 1 1 d R . .
H2B H 0.1810 0.1198 0.8696 0.081 Uiso 1 1 d R . .
O3W O 0.4782(5) 0.5915(5) 0.2688(4) 0.0494(16) Uani 1 1 d . . .
H3A H 0.5372 0.5878 0.2592 0.074 Uiso 1 1 d R . .
H3B H 0.5116 0.6162 0.3359 0.074 Uiso 1 1 d R . .
O4W O 0.9487(5) 0.5597(5) 0.1062(5) 0.0569(18) Uani 1 1 d . . .
H4A H 1.0052 0.6184 0.1376 0.085 Uiso 1 1 d R . .
H4B H 0.8957 0.5889 0.0793 0.085 Uiso 1 1 d R . .
O5W O 0.9896(8) 0.9139(7) 0.0643(7) 0.098(3) Uani 1 1 d . . .
H5A H 1.0388 0.9690 0.1034 0.147 Uiso 1 1 d R . .
H5B H 0.9911 0.8989 -0.0001 0.147 Uiso 1 1 d R . .
O6W O 0.8679(7) 0.6882(9) 0.0064(7) 0.126(4) Uani 1 1 d . . .
H6A H 0.9098 0.7500 0.0297 0.188 Uiso 1 1 d R . .
H6B H 0.8002 0.7002 -0.0060 0.188 Uiso 1 1 d R . .
O7WA O 0.7696(7) 0.9095(7) 0.9478(6) 0.0124(17) Uiso 0.50 1 d P A 1
H7A H 0.7309 0.8614 0.8842 0.019 Uiso 0.50 1 d PR A 1
H7B H 0.8105 0.9696 0.9448 0.019 Uiso 0.50 1 d PR A 1
O7WB O 0.8508(10) 0.9971(9) 0.9682(8) 0.041(3) Uiso 0.50 1 d P B 2
H7C H 0.7318 0.8597 0.8835 0.062 Uiso 0.50 1 d PR B 2
H7D H 0.8142 0.9744 0.9440 0.062 Uiso 0.50 1 d PR B 2

loop_
_atom_site_aniso_label
_atom_site_aniso_U_11
_atom_site_aniso_U_22
_atom_site_aniso_U_33
_atom_site_aniso_U_23
_atom_site_aniso_U_13
_atom_site_aniso_U_12
Ce 0.01024(17) 0.00812(18) 0.01328(19) 0.00423(14) 0.00215(14) 0.00276(13)
Sm 0.01598(18) 0.01304(17) 0.01068(17) 0.00459(14) 0.00380(13) 0.00498(13)
C11 0.011(3) 0.011(3) 0.009(3) 0.002(2) 0.003(2) 0.002(2)
C12 0.020(3) 0.009(3) 0.015(3) 0.004(3) 0.004(3) 0.007(3)
C13 0.013(3) 0.013(3) 0.016(3) 0.001(3) 0.002(3) 0.005(2)
C14 0.014(3) 0.014(3) 0.015(3) 0.006(3) 0.010(3) 0.004(2)
C15 0.012(3) 0.009(3) 0.013(3) 0.004(2) 0.003(2) -0.002(2)
C16 0.017(3) 0.005(3) 0.016(3) 0.003(2) 0.001(3) 0.000(2)
C17 0.016(3) 0.004(3) 0.018(3) 0.000(2) 0.007(3) 0.003(2)
C21 0.033(4) 0.010(3) 0.020(4) 0.007(3) -0.002(3) 0.007(3)
C22 0.054(5) 0.012(4) 0.029(4) 0.002(3) -0.017(4) 0.010(4)
C23 0.066(6) 0.012(4) 0.034(5) 0.005(4) -0.021(4) 0.008(4)
C24 0.030(4) 0.014(3) 0.025(4) 0.006(3) -0.006(3) 0.002(3)
C25 0.018(3) 0.015(3) 0.023(4) 0.007(3) 0.005(3) 0.005(3)
C26 0.020(3) 0.017(3) 0.021(3) 0.007(3) 0.012(3) 0.008(3)
C27 0.031(4) 0.009(3) 0.017(3) 0.000(3) -0.009(3) 0.007(3)
C31 0.010(3) 0.013(3) 0.010(3) 0.006(2) 0.003(2) 0.007(2)
C32 0.016(3) 0.012(3) 0.012(3) 0.006(3) 0.004(3) 0.005(2)
C33 0.014(3) 0.012(3) 0.016(3) 0.007(3) 0.003(3) -0.001(2)
C34 0.009(3) 0.016(3) 0.018(3) 0.008(3) 0.006(3) 0.005(2)
C35 0.009(3) 0.016(3) 0.011(3) 0.006(3) 0.000(2) 0.008(2)
C36 0.013(3) 0.010(3) 0.014(3) 0.007(3) -0.002(2) 0.006(2)
C37 0.010(3) 0.013(3) 0.018(3) 0.009(3) 0.003(2) 0.009(2)
C41 0.012(3) 0.016(3) 0.015(3) 0.006(3) 0.005(3) 0.003(2)
C42 0.015(3) 0.017(3) 0.016(3) 0.005(3) 0.002(3) 0.002(3)
C43 0.022(4) 0.014(3) 0.014(3) -0.002(3) -0.003(3) 0.000(3)
C44 0.022(3) 0.014(3) 0.022(4) 0.006(3) 0.002(3) 0.002(3)
C45 0.018(3) 0.010(3) 0.013(3) 0.004(3) 0.002(3) -0.004(2)
C46 0.017(3) 0.017(3) 0.021(4) 0.009(3) 0.004(3) 0.001(3)
C47 0.016(3) 0.017(3) 0.018(3) 0.005(3) 0.007(3) 0.008(3)
N11 0.013(2) 0.008(2) 0.014(3) 0.003(2) 0.002(2) 0.003(2)
N21 0.014(3) 0.007(2) 0.018(3) 0.004(2) 0.003(2) 0.003(2)
N31 0.007(2) 0.007(2) 0.014(3) 0.005(2) 0.001(2) 0.0046(19)
N41 0.017(3) 0.010(3) 0.017(3) 0.009(2) 0.006(2) 0.005(2)
O11 0.011(2) 0.019(2) 0.015(2) 0.0082(19) 0.0029(18) 0.0040(18)
O12 0.022(2) 0.039(3) 0.011(2) 0.010(2) 0.007(2) 0.015(2)
O13 0.014(2) 0.013(2) 0.015(2) 0.0075(18) 0.0063(18) 0.0035(17)
O14 0.016(2) 0.020(2) 0.015(2) 0.0092(19) 0.0069(19) 0.0047(19)
O21 0.019(2) 0.008(2) 0.023(2) 0.0058(19) 0.0045(19) 0.0067(18)
O22 0.069(4) 0.015(3) 0.040(4) 0.002(3) -0.038(3) 0.013(3)
O23 0.018(2) 0.013(2) 0.019(2) 0.0069(19) 0.0033(19) 0.0067(18)
O24 0.018(2) 0.018(2) 0.017(2) 0.000(2) 0.0028(19) 0.0004(19)
O31 0.014(2) 0.010(2) 0.015(2) 0.0044(18) 0.0080(18) 0.0038(17)
O32 0.018(2) 0.007(2) 0.022(2) 0.0031(18) 0.0075(19) 0.0068(18)
O33 0.015(2) 0.009(2) 0.019(2) 0.0035(18) 0.0046(18) 0.0049(17)
O34 0.017(2) 0.012(2) 0.020(2) 0.0039(19) 0.0078(19) 0.0105(18)
O41 0.027(3) 0.015(2) 0.013(2) 0.0022(19) 0.003(2) 0.013(2)
O42 0.036(3) 0.014(2) 0.013(2) 0.0037(19) 0.001(2) 0.015(2)
O43 0.025(2) 0.015(2) 0.013(2) 0.0055(19) 0.006(2) 0.0054(19)
O44 0.039(3) 0.008(2) 0.020(3) 0.002(2) -0.006(2) 0.005(2)
O51 0.026(3) 0.017(2) 0.034(3) 0.008(2) 0.012(2) 0.001(2)
O52 0.048(3) 0.014(3) 0.035(3) 0.001(2) 0.030(3) 0.001(2)
O53 0.022(2) 0.027(3) 0.013(2) 0.006(2) 0.0061(19) 0.017(2)
O54 0.020(2) 0.063(4) 0.017(2) 0.024(3) 0.007(2) 0.021(2)
O55 0.025(3) 0.029(3) 0.020(2) 0.018(2) 0.010(2) 0.011(2)
O56 0.019(2) 0.016(2) 0.016(2) -0.0007(19) 0.0056(19) 0.0064(19)
O1W 0.055(4) 0.026(3) 0.032(3) 0.019(2) 0.021(3) 0.016(3)
O2W 0.045(4) 0.027(3) 0.049(4) -0.015(3) -0.018(3) 0.027(3)
O3W 0.039(3) 0.081(5) 0.028(3) 0.021(3) 0.008(3) 0.024(3)
O4W 0.043(4) 0.025(3) 0.081(5) 0.011(3) 0.009(3) -0.003(3)
O5W 0.096(7) 0.097(7) 0.103(7) 0.043(6) 0.034(6) 0.032(6)
O6W 0.058(5) 0.170(9) 0.138(8) 0.123(8) -0.022(5) -0.027(6)

loop_
_atom_type_symbol
_atom_type_description
_atom_type_scat_dispersion_real
_atom_type_scat_dispersion_imag
_atom_type_scat_source
C C 0.0033 0.0016 'International Tables Vol C Tables 4.2.6.8 and 6.1.1.4'
H H 0.0000 0.0000 'International Tables Vol C Tables 4.2.6.8 and 6.1.1.4'
N N 0.0061 0.0033 'International Tables Vol C Tables 4.2.6.8 and 6.1.1.4'
O O 0.0106 0.0060 'International Tables Vol C Tables 4.2.6.8 and 6.1.1.4'
Ce Ce -0.2486 2.6331 'International Tables Vol C Tables 4.2.6.8 and 6.1.1.4'
Sm Sm -0.1638 3.4418 'International Tables Vol C Tables 4.2.6.8 and 6.1.1.4'

loop_
_geom_angle_atom_site_label_1
_geom_angle_atom_site_label_2
_geom_angle_atom_site_label_3
_geom_angle
_geom_angle_site_symmetry_1
_geom_angle_site_symmetry_3
_geom_angle_publ_flag
O33 Ce O23 80.73(15) . . y
O33 Ce O11 83.55(14) . . y
O23 Ce O11 75.94(14) . . y
O33 Ce O13 145.14(14) . . y
O23 Ce O13 90.58(14) . . y
O11 Ce O13 127.14(14) . . y
O33 Ce O21 84.14(14) . . y
O23 Ce O21 128.08(14) . . y
O11 Ce O21 150.46(14) . . y
O13 Ce O21 74.86(14) . . y
O33 Ce O31 126.88(14) . . y
O23 Ce O31 144.26(14) . . y
O11 Ce O31 84.51(14) . . y
O13 Ce O31 77.67(13) . . y
O21 Ce O31 81.63(13) . . y
O33 Ce N21 71.14(15) . . y
O23 Ce N21 64.43(15) . . y
O11 Ce N21 135.43(15) . . y
O13 Ce N21 74.65(15) . . y
O21 Ce N21 63.66(15) . . y
O31 Ce N21 139.98(15) . . y
O33 Ce N31 64.44(14) . . y
O23 Ce N31 136.21(15) . . y
O11 Ce N31 74.58(14) . . y
O13 Ce N31 133.15(15) . . y
O21 Ce N31 75.88(14) . . y
O31 Ce N31 62.47(14) . . y
N21 Ce N31 121.76(15) . . y
O33 Ce N11 140.55(15) . . y
O23 Ce N11 70.56(15) . . y
O11 Ce N11 63.93(15) . . y
O13 Ce N11 63.38(14) . . y
O21 Ce N11 134.97(15) . . y
O31 Ce N11 74.02(14) . . y
N21 Ce N11 116.59(16) . . y
N31 Ce N11 121.64(14) . . y
O43 Sm O52 148.10(15) . . y
O43 Sm O55 77.73(14) . . y
O52 Sm O55 134.14(15) . . y
O43 Sm O54 80.33(15) . . y
O52 Sm O54 73.31(16) . . y
O55 Sm O54 137.66(14) . . y
O43 Sm O56 80.21(14) . . y
O52 Sm O56 73.73(16) . . y
O55 Sm O56 140.20(14) . . y
O54 Sm O56 68.64(14) . . y
O43 Sm O53 80.51(14) . . y
O52 Sm O53 106.37(16) . . y
O55 Sm O53 70.70(14) . . y
O54 Sm O53 70.27(14) . . y
O56 Sm O53 136.83(14) . . y
O43 Sm O51 141.41(15) . . y
O52 Sm O51 67.15(16) . . y
O55 Sm O51 69.24(15) . . y
O54 Sm O51 111.33(16) . . y
O56 Sm O51 138.35(15) . . y
O53 Sm O51 70.32(15) . . y
O43 Sm O41 125.51(14) . . y
O52 Sm O41 68.91(15) . . y
O55 Sm O41 84.49(14) . . y
O54 Sm O41 137.21(15) . . y
O56 Sm O41 81.95(14) . . y
O53 Sm O41 139.67(14) . . y
O51 Sm O41 71.34(15) . . y
O43 Sm N41 63.73(14) . . y
O52 Sm N41 121.17(17) . . y
O55 Sm N41 70.96(15) . . y
O54 Sm N41 128.34(16) . . y
O56 Sm N41 69.64(15) . . y
O53 Sm N41 131.84(15) . . y
O51 Sm N41 119.99(15) . . y
O41 Sm N41 61.79(14) . . y
N11 C11 C12 121.2(5) . . ?
N11 C11 C17 114.2(5) . . ?
C12 C11 C17 124.6(5) . . ?
C11 C12 C13 119.0(6) . . ?
C14 C13 C12 119.6(6) . . ?
C13 C14 C15 118.4(5) . . ?
N11 C15 C14 121.2(5) . . ?
N11 C15 C16 113.9(5) . . ?
C14 C15 C16 124.9(5) . . ?
O14 C16 O13 125.9(5) . . ?
O14 C16 C15 119.3(5) . . ?
O13 C16 C15 114.8(5) . . ?
O12 C17 O11 126.1(6) . . ?
O12 C17 C11 119.7(5) . . ?
O11 C17 C11 114.1(5) . . ?
N21 C21 C22 122.1(6) . . ?
N21 C21 C27 113.7(5) . . ?
C22 C21 C27 124.2(6) . . ?
C21 C22 C23 118.7(7) . . ?
C24 C23 C22 119.2(7) . . ?
C23 C24 C25 119.2(6) . . ?
N21 C25 C24 120.9(6) . . ?
N21 C25 C26 114.3(5) . . ?
C24 C25 C26 124.8(6) . . ?
O24 C26 O23 125.2(6) . . ?
O24 C26 C25 121.2(6) . . ?
O23 C26 C25 113.6(5) . . ?
O22 C27 O21 123.9(6) . . ?
O22 C27 C21 120.9(6) . . ?
O21 C27 C21 115.2(5) . . ?
N31 C31 C32 122.8(5) . . ?
N31 C31 C37 112.8(5) . . ?
C32 C31 C37 124.4(5) . . ?
C33 C32 C31 118.1(6) . . ?
C32 C33 C34 119.8(6) . . ?
C33 C34 C35 118.6(6) . . ?
N31 C35 C34 121.8(5) . . ?
N31 C35 C36 114.5(5) . . ?
C34 C35 C36 123.7(5) . . ?
O34 C36 O33 125.9(5) . . ?
O34 C36 C35 121.0(5) . . ?
O33 C36 C35 113.1(5) . . ?
O32 C37 O31 126.2(5) . . ?
O32 C37 C31 119.5(5) . . ?
O31 C37 C31 114.2(5) . . ?
N41 C41 C42 123.0(6) . . ?
N41 C41 C47 112.3(5) . . ?
C42 C41 C47 124.7(6) . . ?
C41 C42 C43 117.6(6) . . ?
C44 C43 C42 118.3(6) . . ?
C43 C44 C45 120.7(6) . . ?
N41 C45 C44 121.7(6) . . ?
N41 C45 C46 113.8(5) . . ?
C44 C45 C46 124.5(6) . . ?
O44 C46 O43 126.7(6) . . ?
O44 C46 C45 116.8(6) . . ?
O43 C46 C45 116.5(5) . . ?
O41 C47 O42 125.7(6) . . ?
O41 C47 C41 118.8(6) . . ?
O42 C47 C41 115.6(5) . . ?
C15 N11 C11 120.6(5) . . ?
C15 N11 Ce 120.5(4) . . ?
C11 N11 Ce 118.6(4) . . ?
C21 N21 C25 119.9(5) . . ?
C21 N21 Ce 121.1(4) . . ?
C25 N21 Ce 118.9(4) . . ?
C31 N31 C35 118.8(5) . . ?
C31 N31 Ce 122.5(4) . . ?
C35 N31 Ce 118.7(4) . . ?
C41 N41 C45 118.7(5) . . ?
C41 N41 Sm 121.9(4) . . ?
C45 N41 Sm 119.4(4) . . ?
C17 O11 Ce 127.1(4) . . ?
C16 O13 Ce 127.3(4) . . ?
C27 O21 Ce 125.9(4) . . ?
C26 O23 Ce 128.6(4) . . ?
C37 O31 Ce 127.7(4) . . ?
C36 O33 Ce 129.3(4) . . ?
C47 O41 Sm 125.0(4) . . ?
C46 O43 Sm 125.7(4) . . ?

loop_
_geom_bond_atom_site_label_1
_geom_bond_atom_site_label_2
_geom_bond_distance
_geom_bond_site_symmetry_2
_geom_bond_publ_flag
Ce O33 2.301(4) . y
Ce O23 2.302(4) . y
Ce O11 2.336(4) . y
Ce O13 2.383(4) . y
Ce O21 2.401(4) . y
Ce O31 2.420(4) . y
Ce N21 2.508(5) . y
Ce N31 2.520(5) . y
Ce N11 2.520(5) . y
Sm O43 2.415(4) . y
Sm O52 2.434(5) . y
Sm O55 2.443(4) . y
Sm O54 2.458(4) . y
Sm O56 2.464(4) . y
Sm O53 2.478(4) . y
Sm O51 2.484(4) . y
Sm O41 2.500(4) . y
Sm N41 2.556(5) . y
C11 N11 1.335(7) . ?
C11 C12 1.372(8) . ?
C11 C17 1.503(8) . ?
C12 C13 1.395(8) . ?
C13 C14 1.367(8) . ?
C14 C15 1.401(8) . ?
C15 N11 1.331(7) . ?
C15 C16 1.501(8) . ?
C16 O14 1.237(7) . ?
C16 O13 1.279(7) . ?
C17 O12 1.225(7) . ?
C17 O11 1.280(7) . ?
C21 N21 1.328(8) . ?
C21 C22 1.367(9) . ?
C21 C27 1.508(9) . ?
C22 C23 1.389(9) . ?
C23 C24 1.369(9) . ?
C24 C25 1.385(9) . ?
C25 N21 1.341(8) . ?
C25 C26 1.496(9) . ?
C26 O24 1.226(7) . ?
C26 O23 1.303(7) . ?
C27 O22 1.224(8) . ?
C27 O21 1.284(7) . ?
C31 N31 1.333(7) . ?
C31 C32 1.380(8) . ?
C31 C37 1.521(8) . ?
C32 C33 1.373(8) . ?
C33 C34 1.381(8) . ?
C34 C35 1.383(8) . ?
C35 N31 1.337(7) . ?
C35 C36 1.514(8) . ?
C36 O34 1.212(7) . ?
C36 O33 1.297(7) . ?
C37 O32 1.232(7) . ?
C37 O31 1.277(7) . ?
C41 N41 1.338(7) . ?
C41 C42 1.393(8) . ?
C41 C47 1.497(8) . ?
C42 C43 1.410(9) . ?
C43 C44 1.369(9) . ?
C44 C45 1.376(8) . ?
C45 N41 1.339(8) . ?
C45 C46 1.517(8) . ?
C46 O44 1.243(7) . ?
C46 O43 1.263(7) . ?
C47 O41 1.220(7) . ?
C47 O42 1.284(7) . ?
